data_2202212
loop_
_publ_author_name
'Hai-Liang Zhu'
'Anwar Usman'
'Hoong-Kun Fun'
'Xian-Jiang Wang'

_publ_section_title
;
 Bis[aqua(4-chlorobenzoato)silver(I)](<i>Ag</i>---<i>Ag</i>)
;
_journal_issue 5
_journal_name_full 'Acta Crystallographica Section E'
_journal_page_first m263
_journal_page_last m265
_journal_paper_doi 10.1107/S1600536803008250
_journal_volume 59
_journal_year 2003
_chemical_formula_iupac '[Ag2 (C7 H6 Cl O3)2 (H2 O)2]'
_chemical_formula_moiety 'C14 H12 Ag2 Cl2 O6'
_chemical_formula_sum 'C14 H12 Ag2 Cl2 O6'
_chemical_formula_weight 562.88
_chemical_name_systematic
;
Bis[aqua(4-chlorobenzoato)silver(I)]
;
_space_group_IT_number 15
_symmetry_cell_setting monoclinic
_symmetry_space_group_name_Hall '-C 2yc'
_symmetry_space_group_name_H-M 'C 1 2/c 1'
_atom_sites_solution_hydrogens geom
_atom_sites_solution_primary direct
_atom_sites_solution_secondary difmap
_audit_creation_method SHELXL-97
_cell_angle_alpha 90.00
_cell_angle_beta 103.439(3)
_cell_angle_gamma 90.00
_cell_formula_units_Z 4
_cell_length_a 35.978(5)
_cell_length_b 4.0535(6)
_cell_length_c 12.3204(19)
_cell_measurement_reflns_used 1762
_cell_measurement_temperature 293(2)
_cell_measurement_theta_max 28.27
_cell_measurement_theta_min 3.33
_cell_volume 1747.6(4)
_computing_cell_refinement 'SAINT (Siemens, 1996)'
_computing_data_collection 'SMART (Siemens, 1996)'
_computing_data_reduction SAINT
_computing_molecular_graphics SHELXTL
_computing_publication_material
;
SHELXTL, PARST (Nardelli, 1995) and PLATON (Spek, 1990)
;
_computing_structure_refinement SHELXTL
_computing_structure_solution 'SHELXTL (Sheldrick, 1997)'
_diffrn_ambient_temperature 293(2)
_diffrn_detector_area_resol_mean 8.33
_diffrn_measured_fraction_theta_full 0.979
_diffrn_measured_fraction_theta_max 0.979
_diffrn_measurement_device_type 'Siemens SMART CCD area-detector'
_diffrn_measurement_method \w
_diffrn_radiation_monochromator graphite
_diffrn_radiation_source 'fine-focus sealed tube'
_diffrn_radiation_type MoK\a
_diffrn_radiation_wavelength 0.71073
_diffrn_reflns_av_R_equivalents 0.0312
_diffrn_reflns_av_sigmaI/netI 0.0451
_diffrn_reflns_limit_h_max 29
_diffrn_reflns_limit_h_min -47
_diffrn_reflns_limit_k_max 5
_diffrn_reflns_limit_k_min -5
_diffrn_reflns_limit_l_max 16
_diffrn_reflns_limit_l_min -15
_diffrn_reflns_number 5101
_diffrn_reflns_theta_full 28.30
_diffrn_reflns_theta_max 28.30
_diffrn_reflns_theta_min 3.33
_diffrn_standards_decay_% negligible
_diffrn_standards_interval_count none
_diffrn_standards_number 0
_exptl_absorpt_coefficient_mu 2.573
_exptl_absorpt_correction_T_max 0.6272
_exptl_absorpt_correction_T_min 0.4260
_exptl_absorpt_correction_type multi-scan
_exptl_absorpt_process_details '(SADABS; Sheldrick, 1996)'
_exptl_crystal_colour colorless
_exptl_crystal_density_diffrn 2.139
_exptl_crystal_density_method 'not measured'
_exptl_crystal_description block
_exptl_crystal_F_000 1088
_exptl_crystal_size_max 0.40
_exptl_crystal_size_mid 0.20
_exptl_crystal_size_min 0.20
_refine_diff_density_max 1.086
_refine_diff_density_min -0.572
_refine_ls_extinction_method none
_refine_ls_goodness_of_fit_ref 1.092
_refine_ls_hydrogen_treatment constr
_refine_ls_matrix_type full
_refine_ls_number_parameters 109
_refine_ls_number_reflns 2139
_refine_ls_number_restraints 0
_refine_ls_restrained_S_all 1.092
_refine_ls_R_factor_all 0.0938
_refine_ls_R_factor_gt 0.0548
_refine_ls_shift/su_max <0.001
_refine_ls_shift/su_mean 0.000
_refine_ls_structure_factor_coef Fsqd
_refine_ls_weighting_details 'calc w = 1/[\s^2^(Fo^2^)+(0.0473P)^2^+8.4499P] where P = (Fo^2^+2Fc^2^)/3'
_refine_ls_weighting_scheme calc
_refine_ls_wR_factor_gt 0.1152
_refine_ls_wR_factor_ref 0.1304
_reflns_number_gt 1343
_reflns_number_total 2139
_reflns_threshold_expression I>2\s(I)
_cod_data_source_file wn6147.cif
_cod_data_source_block I
_cod_depositor_comments
;
The following automatic conversions were performed:
'_symmetry_cell_setting' value 'Monoclinic' changed to 'monoclinic'
according to '/home/saulius/struct/CIF-dictionaries/cif_core.dic'
dictionary named 'cif_core.dic' version 2.4.1 from 2010-06-29.

Automatic conversion script
Id: cif_fix_enum 1527 2010-12-29 10:47:43Z saulius 

The following automatic conversions were performed:

'_symmetry_cell_setting' value 'Monoclinic' changed to 'monoclinic'
according to /home/saulius/struct/CIF-dictionaries/cif_core.dic
dictionary named 'cif_core.dic' version 2.4.1 from 2010-06-29.

Automatic conversion script
Id: cif_fix_values 1715 2011-07-08 13:25:40Z adriana 
;
_cod_original_cell_volume 1747.6(5)
_cod_original_sg_symbol_H-M 'C 2/c'
_cod_database_code 2202212
_cod_database_fobs_code 2202212

loop_
_symmetry_equiv_pos_as_xyz
'x, y, z'
'-x, y, -z+1/2'
'x+1/2, y+1/2, z'
'-x+1/2, y+1/2, -z+1/2'
'-x, -y, -z'
'x, -y, z-1/2'
'-x+1/2, -y+1/2, -z'
'x+1/2, -y+1/2, z-1/2'

loop_
_atom_site_label
_atom_site_fract_x
_atom_site_fract_y
_atom_site_fract_z
_atom_site_U_iso_or_equiv
_atom_site_adp_type
_atom_site_calc_flag
_atom_site_refinement_flags
_atom_site_occupancy
_atom_site_disorder_assembly
_atom_site_disorder_group
_atom_site_type_symbol
Ag1 0.008337(15) 0.27127(15) 0.10458(4) 0.0589(2) Uani d . 1 . . Ag
Cl1 0.23476(6) -0.5091(5) 0.1096(2) 0.0790(6) Uani d . 1 . . Cl
O1 0.06162(13) 0.1284(14) 0.0772(4) 0.0623(13) Uani d . 1 . . O
O2 0.07161(16) -0.0847(14) 0.2451(4) 0.0734(16) Uani d . 1 . . O
O1W -0.04703(15) 0.4190(15) 0.1140(4) 0.0741(14) Uani d . 1 . . O
H1W -0.0591 0.2198 0.1242 0.111 Uiso d R 1 . . H
H2W -0.0441 0.5983 0.1709 0.111 Uiso d R 1 . . H
C1 0.13266(18) -0.0794(17) 0.0503(5) 0.0485(15) Uani d . 1 . . C
H1 0.1170 0.0369 -0.0078 0.058 Uiso calc R 1 . . H
C2 0.1682(2) -0.1888(17) 0.0399(6) 0.0533(17) Uani d . 1 . . C
H2 0.1766 -0.1440 -0.0246 0.064 Uiso calc R 1 . . H
C3 0.19080(19) -0.3620(16) 0.1246(6) 0.0511(16) Uani d . 1 . . C
C4 0.1795(2) -0.4225(17) 0.2228(6) 0.0574(17) Uani d . 1 . . C
H4 0.1954 -0.5366 0.2809 0.069 Uiso calc R 1 . . H
C5 0.14458(19) -0.3118(16) 0.2327(6) 0.0505(16) Uani d . 1 . . C
H5 0.1369 -0.3508 0.2985 0.061 Uiso calc R 1 . . H
C6 0.12044(17) -0.1427(15) 0.1467(5) 0.0413(14) Uani d . 1 . . C
C7 0.08203(18) -0.0275(15) 0.1578(5) 0.0466(15) Uani d . 1 . . C

loop_
_atom_site_aniso_label
_atom_site_aniso_U_11
_atom_site_aniso_U_22
_atom_site_aniso_U_33
_atom_site_aniso_U_12
_atom_site_aniso_U_13
_atom_site_aniso_U_23
Ag1 0.0505(3) 0.0795(4) 0.0498(3) 0.0078(3) 0.0182(2) 0.0080(3)
Cl1 0.0561(11) 0.0736(14) 0.1169(17) 0.0053(9) 0.0398(11) -0.0058(12)
O1 0.050(3) 0.090(4) 0.048(3) 0.013(3) 0.013(2) 0.008(3)
O2 0.095(4) 0.079(4) 0.064(3) 0.027(3) 0.053(3) 0.024(3)
O1W 0.078(4) 0.077(4) 0.073(4) -0.006(3) 0.031(3) -0.005(3)
C1 0.051(4) 0.055(4) 0.042(3) -0.002(3) 0.015(3) 0.002(3)
C2 0.057(4) 0.057(4) 0.054(4) -0.010(3) 0.029(3) -0.006(3)
C3 0.053(4) 0.040(3) 0.066(4) -0.006(3) 0.025(3) -0.009(3)
C4 0.057(4) 0.049(4) 0.065(4) 0.007(3) 0.012(3) 0.006(3)
C5 0.059(4) 0.049(4) 0.047(3) -0.003(3) 0.017(3) 0.004(3)
C6 0.045(3) 0.041(3) 0.040(3) -0.006(3) 0.014(3) -0.003(3)
C7 0.052(4) 0.041(4) 0.050(4) -0.001(3) 0.019(3) -0.003(3)

loop_
_atom_type_symbol
_atom_type_description
_atom_type_scat_dispersion_real
_atom_type_scat_dispersion_imag
_atom_type_scat_source
C C 0.0033 0.0016 'International Tables Vol C Tables 4.2.6.8 and 6.1.1.4'
H H 0.0000 0.0000 'International Tables Vol C Tables 4.2.6.8 and 6.1.1.4'
O O 0.0106 0.0060 'International Tables Vol C Tables 4.2.6.8 and 6.1.1.4'
Cl Cl 0.1484 0.1585 'International Tables Vol C Tables 4.2.6.8 and 6.1.1.4'
Ag Ag -0.8971 1.1015 'International Tables Vol C Tables 4.2.6.8 and 6.1.1.4'

loop_
_geom_angle_atom_site_label_1
_geom_angle_atom_site_label_2
_geom_angle_atom_site_label_3
_geom_angle_site_symmetry_1
_geom_angle_site_symmetry_3
_geom_angle
O1 Ag1 O1W . . 174.1(2)
O1 Ag1 Ag1 . 5_565 92.20(10)
O1W Ag1 Ag1 . 5_565 82.8(2)
O1 Ag1 Ag1 . 5 72.60(10)
O1W Ag1 Ag1 . 5 103.1(2)
Ag1 Ag1 Ag1 5_565 5 77.76(3)
C7 O1 Ag1 . . 113.5(4)
Ag1 O1W H1W . . 103.6
Ag1 O1W H2W . . 107.3
H1W O1W H2W . . 120.6
C6 C1 C2 . . 120.3(6)
C6 C1 H1 . . 119.8
C2 C1 H1 . . 119.8
C3 C2 C1 . . 119.5(6)
C3 C2 H2 . . 120.3
C1 C2 H2 . . 120.3
C2 C3 C4 . . 121.2(6)
C2 C3 Cl1 . . 119.4(5)
C4 C3 Cl1 . . 119.4(6)
C5 C4 C3 . . 118.9(7)
C5 C4 H4 . . 120.6
C3 C4 H4 . . 120.6
C4 C5 C6 . . 121.4(6)
C4 C5 H5 . . 119.3
C6 C5 H5 . . 119.3
C1 C6 C5 . . 118.7(6)
C1 C6 C7 . . 120.4(6)
C5 C6 C7 . . 120.9(6)
O2 C7 O1 . . 122.6(6)
O2 C7 C6 . . 119.5(6)
O1 C7 C6 . . 117.9(5)

loop_
_geom_bond_atom_site_label_1
_geom_bond_atom_site_label_2
_geom_bond_site_symmetry_2
_geom_bond_distance
_geom_bond_publ_flag
Ag1 O1 . 2.103(5) ?
Ag1 O1W . 2.109(5) ?
Ag1 Ag1 5_565 3.1180(10) ?
Cl1 C3 . 1.740(7) yes
O1 C7 . 1.259(8) yes
O2 C7 . 1.240(7) yes
O1W H1W . 0.9387 ?
O1W H2W . 0.9981 ?
C1 C6 . 1.383(8) ?
C1 C2 . 1.389(9) ?
C1 H1 . 0.9300 ?
C2 C3 . 1.360(10) ?
C2 H2 . 0.9300 ?
C3 C4 . 1.384(9) ?
C4 C5 . 1.366(9) ?
C4 H4 . 0.9300 ?
C5 C6 . 1.385(9) ?
C5 H5 . 0.9300 ?
C6 C7 . 1.495(8) ?

loop_
_geom_hbond_atom_site_label_D
_geom_hbond_atom_site_label_H
_geom_hbond_atom_site_label_A
_geom_hbond_site_symmetry_A
_geom_hbond_distance_DH
_geom_hbond_distance_HA
_geom_hbond_distance_DA
_geom_hbond_angle_DHA
_geom_hbond_publ_flag
O1W H1W O2 2_555 0.94 2.16 2.946(8) 141 yes
O1W H2W O2 2_565 1.00 2.04 2.925(8) 146 yes

loop_
_geom_torsion_atom_site_label_1
_geom_torsion_atom_site_label_2
_geom_torsion_atom_site_label_3
_geom_torsion_atom_site_label_4
_geom_torsion_site_symmetry_1
_geom_torsion
Ag1 Ag1 O1 C7 5_565 169.0(5)
Ag1 Ag1 O1 C7 5 -114.6(5)
C6 C1 C2 C3 . 0.7(10)
C1 C2 C3 C4 . -2.1(10)
C1 C2 C3 Cl1 . 178.1(5)
C2 C3 C4 C5 . 1.6(10)
Cl1 C3 C4 C5 . -178.6(5)
C3 C4 C5 C6 . 0.3(10)
C2 C1 C6 C5 . 1.0(10)
C2 C1 C6 C7 . -179.5(6)
C4 C5 C6 C1 . -1.6(10)
C4 C5 C6 C7 . 179.0(6)
Ag1 O1 C7 O2 . -1.1(8)
Ag1 O1 C7 C6 . 179.6(4)
C1 C6 C7 O2 . -179.6(6)
C5 C6 C7 O2 . -0.1(9)
C1 C6 C7 O1 . -0.3(9)
C5 C6 C7 O1 . 179.1(6)
